data_7005158
loop_
_publ_author_name
'Tschirschwitz, Steffen'
'L\"onnecke, Peter'
'Hey-Hawkins, Evamarie'

_publ_section_title
;
 Aminoalkylferrocenyldichlorophosphanes: facile synthesis of versatile
 chiral starting materials.
;
_journal_issue 14
_journal_name_full 'Dalton transactions (Cambridge, England : 2003)'
_journal_page_first 1377
_journal_page_last 1382
_journal_paper_doi 10.1039/b617257a
_journal_year 2007
_chemical_formula_sum 'C31 H31 Fe N Si'
_chemical_formula_weight 501.51
_chemical_name_systematic
;
?
;
_space_group_IT_number 2
_symmetry_cell_setting triclinic
_symmetry_space_group_name_Hall '-P 1'
_symmetry_space_group_name_H-M 'P -1'
_atom_sites_solution_hydrogens geom
_atom_sites_solution_primary direct
_atom_sites_solution_secondary difmap
_audit_creation_method SHELXL-97
_cell_angle_alpha 74.919(11)
_cell_angle_beta 75.272(10)
_cell_angle_gamma 69.639(11)
_cell_formula_units_Z 2
_cell_length_a 10.4014(9)
_cell_length_b 10.6429(11)
_cell_length_c 13.2272(12)
_cell_measurement_reflns_used 8000
_cell_measurement_temperature 213(2)
_cell_measurement_theta_max 30.25
_cell_measurement_theta_min 2.90
_cell_volume 1303.6(2)
_computing_cell_refinement 'STOE IPDS software'
_computing_data_collection 'STOE IPDS software'
_computing_data_reduction 'STOE IPDS software, STOE X-RED'
_computing_molecular_graphics 'ORTEP3 for Windows (L. J. Farrugia, 1997)'
_computing_publication_material 'WINGX (L.J. Farrugia,1999)'
_computing_structure_refinement 'SHELXL-97 (Sheldrick, 1997)'
_computing_structure_solution SHELXS-97
_diffrn_ambient_temperature 213(2)
_diffrn_measured_fraction_theta_full 0.908
_diffrn_measured_fraction_theta_max 0.908
_diffrn_measurement_device_type 'Stoe IPDS area detector'
_diffrn_measurement_method '\f scans'
_diffrn_radiation_monochromator graphite
_diffrn_radiation_source 'fine-focus sealed tube'
_diffrn_radiation_type MoK\a
_diffrn_radiation_wavelength 0.71073
_diffrn_reflns_av_R_equivalents 0.0437
_diffrn_reflns_av_sigmaI/netI 0.0688
_diffrn_reflns_limit_h_max 14
_diffrn_reflns_limit_h_min -14
_diffrn_reflns_limit_k_max 15
_diffrn_reflns_limit_k_min -15
_diffrn_reflns_limit_l_max 18
_diffrn_reflns_limit_l_min -18
_diffrn_reflns_number 17134
_diffrn_reflns_theta_full 30.30
_diffrn_reflns_theta_max 30.30
_diffrn_reflns_theta_min 2.90
_exptl_absorpt_coefficient_mu 0.644
_exptl_absorpt_correction_T_max 0.8778
_exptl_absorpt_correction_T_min 0.8047
_exptl_absorpt_correction_type numerical
_exptl_crystal_colour orange
_exptl_crystal_density_diffrn 1.278
_exptl_crystal_density_method 'not measured'
_exptl_crystal_description prism
_exptl_crystal_F_000 528
_exptl_crystal_size_max 0.50
_exptl_crystal_size_mid 0.40
_exptl_crystal_size_min 0.20
_refine_diff_density_max 0.335
_refine_diff_density_min -0.198
_refine_diff_density_rms 0.044
_refine_ls_extinction_method none
_refine_ls_goodness_of_fit_ref 0.804
_refine_ls_hydrogen_treatment constr
_refine_ls_matrix_type full
_refine_ls_number_parameters 309
_refine_ls_number_reflns 7088
_refine_ls_number_restraints 0
_refine_ls_restrained_S_all 0.804
_refine_ls_R_factor_all 0.0560
_refine_ls_R_factor_gt 0.0308
_refine_ls_shift/su_max 0.001
_refine_ls_shift/su_mean 0.000
_refine_ls_structure_factor_coef Fsqd
_refine_ls_weighting_details 'calc w=1/[\s^2^(Fo^2^)+(0.0360P)^2^+0.0000P] where P=(Fo^2^+2Fc^2^)/3'
_refine_ls_weighting_scheme calc
_refine_ls_wR_factor_gt 0.0644
_refine_ls_wR_factor_ref 0.0680
_reflns_number_gt 4503
_reflns_number_total 7088
_reflns_threshold_expression >2sigma(I)
_cod_data_source_file b617257a.txt
_cod_data_source_block s039_fin
_cod_depositor_comments
;
The following automatic conversions were performed:
'_symmetry_cell_setting' value 'Triclinic' changed to 'triclinic'
according to '/home/saulius/struct/CIF-dictionaries/cif_core.dic'
dictionary named 'cif_core.dic' version 2.4.1 from 2010-06-29.

Automatic conversion script
Id: cif_fix_enum 1527 2010-12-29 10:47:43Z saulius 
;
_cod_original_sg_symbol_H-M P-1
_cod_database_code 7005158

loop_
_symmetry_equiv_pos_as_xyz
'x, y, z'
'-x, -y, -z'

loop_
_atom_site_label
_atom_site_type_symbol
_atom_site_fract_x
_atom_site_fract_y
_atom_site_fract_z
_atom_site_U_iso_or_equiv
_atom_site_adp_type
_atom_site_occupancy
_atom_site_symmetry_multiplicity
_atom_site_calc_flag
_atom_site_refinement_flags
_atom_site_disorder_assembly
_atom_site_disorder_group
Fe01 Fe 0.744225(19) 0.15780(2) 0.108706(18) 0.02797(7) Uani 1 1 d . . .
Si1 Si 0.67209(4) 0.29798(4) 0.34123(3) 0.02543(9) Uani 1 1 d . . .
N1 N 1.04342(12) 0.31989(13) 0.18635(11) 0.0341(3) Uani 1 1 d . . .
C1 C 0.78355(13) 0.18023(14) 0.24756(11) 0.0262(3) Uani 1 1 d . . .
C2 C 0.89588(13) 0.19833(15) 0.15879(12) 0.0278(3) Uani 1 1 d . . .
C3 C 0.95273(13) 0.07716(16) 0.11565(13) 0.0316(3) Uani 1 1 d . . .
H3 H 1.0262 0.0625 0.0573 0.038 Uiso 1 1 calc R . .
C4 C 0.88104(14) -0.01815(15) 0.17455(13) 0.0332(3) Uani 1 1 d . . .
H4 H 0.8985 -0.1063 0.1624 0.040 Uiso 1 1 calc R . .
C5 C 0.77789(14) 0.04403(15) 0.25544(12) 0.0305(3) Uani 1 1 d . . .
H5 H 0.7157 0.0030 0.3062 0.037 Uiso 1 1 calc R . .
C6 C 0.54785(15) 0.28574(17) 0.08889(14) 0.0390(4) Uani 1 1 d . . .
H6 H 0.4839 0.3392 0.1372 0.047 Uiso 1 1 calc R . .
C7 C 0.64989(16) 0.32679(18) 0.00533(14) 0.0426(4) Uani 1 1 d . . .
H7 H 0.6659 0.4122 -0.0115 0.051 Uiso 1 1 calc R . .
C8 C 0.72342(17) 0.2160(2) -0.04819(14) 0.0498(5) Uani 1 1 d . . .
H8 H 0.7967 0.2152 -0.1070 0.060 Uiso 1 1 calc R . .
C9 C 0.66758(17) 0.10665(19) 0.00199(16) 0.0493(5) Uani 1 1 d . . .
H9 H 0.6972 0.0208 -0.0176 0.059 Uiso 1 1 calc R . .
C10 C 0.55953(15) 0.14924(18) 0.08662(16) 0.0440(4) Uani 1 1 d . . .
H10 H 0.5048 0.0966 0.1334 0.053 Uiso 1 1 calc R . .
C11 C 0.48263(14) 0.30273(16) 0.37163(12) 0.0308(3) Uani 1 1 d . . .
C12 C 0.44148(16) 0.18453(18) 0.40321(15) 0.0431(4) Uani 1 1 d . . .
H12 H 0.5098 0.0988 0.4069 0.052 Uiso 1 1 calc R . .
C13 C 0.30059(18) 0.1913(2) 0.42939(17) 0.0529(5) Uani 1 1 d . . .
H13 H 0.2749 0.1106 0.4501 0.063 Uiso 1 1 calc R . .
C14 C 0.19885(17) 0.3171(2) 0.42472(16) 0.0534(5) Uani 1 1 d . . .
H14 H 0.1040 0.3221 0.4416 0.064 Uiso 1 1 calc R . .
C15 C 0.23708(16) 0.4341(2) 0.39541(16) 0.0491(5) Uani 1 1 d . . .
H15 H 0.1682 0.5195 0.3932 0.059 Uiso 1 1 calc R . .
C16 C 0.37782(15) 0.42742(17) 0.36875(14) 0.0397(4) Uani 1 1 d . . .
H16 H 0.4023 0.5087 0.3485 0.048 Uiso 1 1 calc R . .
C17 C 0.74083(14) 0.23268(14) 0.46969(12) 0.0272(3) Uani 1 1 d . . .
C18 C 0.65259(16) 0.22760(17) 0.56880(13) 0.0407(4) Uani 1 1 d . . .
H18 H 0.5556 0.2551 0.5720 0.049 Uiso 1 1 calc R . .
C19 C 0.70551(18) 0.1827(2) 0.66272(14) 0.0504(5) Uani 1 1 d . . .
H19 H 0.6443 0.1799 0.7286 0.060 Uiso 1 1 calc R . .
C20 C 0.84692(17) 0.14238(18) 0.65982(14) 0.0437(4) Uani 1 1 d . . .
H20 H 0.8824 0.1131 0.7235 0.052 Uiso 1 1 calc R . .
C21 C 0.93601(16) 0.14523(19) 0.56325(15) 0.0462(4) Uani 1 1 d . . .
H21 H 1.0328 0.1166 0.5608 0.055 Uiso 1 1 calc R . .
C22 C 0.88364(16) 0.19009(18) 0.46941(14) 0.0411(4) Uani 1 1 d . . .
H22 H 0.9459 0.1918 0.4040 0.049 Uiso 1 1 calc R . .
C23 C 0.67792(13) 0.47826(14) 0.28622(12) 0.0283(3) Uani 1 1 d . . .
C24 C 0.62310(15) 0.55541(15) 0.19465(13) 0.0345(3) Uani 1 1 d . . .
H24 H 0.5836 0.5156 0.1596 0.041 Uiso 1 1 calc R . .
C25 C 0.62578(16) 0.68869(16) 0.15459(14) 0.0410(4) Uani 1 1 d . . .
H25 H 0.5898 0.7376 0.0925 0.049 Uiso 1 1 calc R . .
C26 C 0.68155(17) 0.74945(17) 0.20621(16) 0.0463(4) Uani 1 1 d . . .
H26 H 0.6830 0.8400 0.1796 0.056 Uiso 1 1 calc R . .
C27 C 0.73515(18) 0.67652(17) 0.29699(16) 0.0468(4) Uani 1 1 d . . .
H27 H 0.7726 0.7179 0.3323 0.056 Uiso 1 1 calc R . .
C28 C 0.73403(15) 0.54242(16) 0.33632(13) 0.0356(3) Uani 1 1 d . . .
H28 H 0.7717 0.4939 0.3978 0.043 Uiso 1 1 calc R . .
C29 C 0.95168(14) 0.31858(15) 0.11902(12) 0.0307(3) Uani 1 1 d . . .
H29A H 1.0036 0.3157 0.0462 0.037 Uiso 1 1 calc R . .
H29B H 0.8735 0.4031 0.1172 0.037 Uiso 1 1 calc R . .
C30 C 1.17082(17) 0.20530(19) 0.18006(17) 0.0509(5) Uani 1 1 d . . .
H30A H 1.2194 0.2096 0.1068 0.076 Uiso 1 1 calc R . .
H30B H 1.1475 0.1204 0.2051 0.076 Uiso 1 1 calc R . .
H30C H 1.2303 0.2097 0.2241 0.076 Uiso 1 1 calc R . .
C31 C 1.0787(2) 0.44761(19) 0.15300(17) 0.0525(5) Uani 1 1 d . . .
H31A H 1.1375 0.4492 0.1988 0.079 Uiso 1 1 calc R . .
H31B H 0.9940 0.5238 0.1582 0.079 Uiso 1 1 calc R . .
H31C H 1.1282 0.4547 0.0799 0.079 Uiso 1 1 calc R . .

loop_
_atom_site_aniso_label
_atom_site_aniso_U_11
_atom_site_aniso_U_22
_atom_site_aniso_U_33
_atom_site_aniso_U_23
_atom_site_aniso_U_13
_atom_site_aniso_U_12
Fe01 0.02332(10) 0.03410(12) 0.02781(13) -0.00848(9) -0.00990(7) -0.00462(8)
Si1 0.02731(18) 0.0268(2) 0.0235(2) -0.00330(16) -0.00670(14) -0.00935(15)
N1 0.0360(6) 0.0390(7) 0.0317(8) -0.0006(6) -0.0094(5) -0.0189(5)
C1 0.0262(6) 0.0291(7) 0.0248(8) -0.0032(6) -0.0100(5) -0.0079(5)
C2 0.0242(6) 0.0345(8) 0.0257(8) -0.0039(6) -0.0092(5) -0.0082(5)
C3 0.0219(6) 0.0392(8) 0.0322(8) -0.0099(6) -0.0087(5) -0.0025(5)
C4 0.0321(7) 0.0287(7) 0.0411(10) -0.0098(7) -0.0165(6) -0.0026(6)
C5 0.0343(7) 0.0295(7) 0.0301(9) -0.0021(6) -0.0110(6) -0.0116(6)
C6 0.0287(7) 0.0446(9) 0.0411(10) -0.0118(8) -0.0170(6) 0.0023(6)
C7 0.0436(9) 0.0446(10) 0.0384(10) 0.0028(8) -0.0219(7) -0.0094(7)
C8 0.0406(9) 0.0746(13) 0.0284(10) -0.0130(9) -0.0153(7) -0.0016(8)
C9 0.0438(9) 0.0529(11) 0.0596(13) -0.0267(9) -0.0316(8) 0.0027(8)
C10 0.0301(7) 0.0485(10) 0.0598(12) -0.0109(9) -0.0227(7) -0.0088(7)
C11 0.0312(7) 0.0403(8) 0.0237(8) -0.0069(6) -0.0055(5) -0.0131(6)
C12 0.0379(8) 0.0419(9) 0.0482(11) -0.0059(8) -0.0023(7) -0.0161(7)
C13 0.0458(9) 0.0615(12) 0.0597(13) -0.0107(10) -0.0009(8) -0.0330(9)
C14 0.0334(8) 0.0773(14) 0.0556(13) -0.0125(10) -0.0075(8) -0.0245(9)
C15 0.0314(8) 0.0590(11) 0.0536(12) -0.0131(9) -0.0092(7) -0.0066(7)
C16 0.0342(8) 0.0430(9) 0.0446(10) -0.0114(8) -0.0085(7) -0.0118(7)
C17 0.0324(7) 0.0250(7) 0.0255(8) -0.0046(6) -0.0075(5) -0.0087(5)
C18 0.0346(7) 0.0487(10) 0.0311(9) -0.0076(8) -0.0065(6) -0.0027(7)
C19 0.0492(9) 0.0657(12) 0.0250(9) -0.0055(8) -0.0049(7) -0.0071(8)
C20 0.0542(10) 0.0446(10) 0.0324(10) -0.0004(8) -0.0217(7) -0.0101(7)
C21 0.0363(8) 0.0601(11) 0.0427(11) -0.0020(9) -0.0167(7) -0.0139(7)
C22 0.0352(8) 0.0581(11) 0.0289(9) -0.0027(8) -0.0065(6) -0.0163(7)
C23 0.0289(6) 0.0283(7) 0.0281(8) -0.0058(6) -0.0046(5) -0.0090(5)
C24 0.0377(7) 0.0336(8) 0.0342(9) -0.0053(7) -0.0115(6) -0.0105(6)
C25 0.0400(8) 0.0363(9) 0.0409(10) 0.0042(7) -0.0132(7) -0.0085(7)
C26 0.0459(9) 0.0309(9) 0.0608(13) 0.0024(8) -0.0129(8) -0.0158(7)
C27 0.0530(10) 0.0373(9) 0.0606(13) -0.0093(8) -0.0186(8) -0.0203(7)
C28 0.0405(8) 0.0346(8) 0.0350(9) -0.0039(7) -0.0123(6) -0.0133(6)
C29 0.0277(7) 0.0363(8) 0.0261(8) -0.0007(6) -0.0059(5) -0.0104(6)
C30 0.0361(8) 0.0580(11) 0.0629(13) -0.0064(9) -0.0234(8) -0.0129(8)
C31 0.0617(11) 0.0543(11) 0.0531(12) 0.0019(9) -0.0166(9) -0.0358(9)

loop_
_atom_type_symbol
_atom_type_description
_atom_type_scat_dispersion_real
_atom_type_scat_dispersion_imag
_atom_type_scat_source
Fe Fe 0.3463 0.8444 'International Tables Vol C Tables 4.2.6.8 and 6.1.1.4'
Si Si 0.0817 0.0704 'International Tables Vol C Tables 4.2.6.8 and 6.1.1.4'
N N 0.0061 0.0033 'International Tables Vol C Tables 4.2.6.8 and 6.1.1.4'
C C 0.0033 0.0016 'International Tables Vol C Tables 4.2.6.8 and 6.1.1.4'
H H 0.0000 0.0000 'International Tables Vol C Tables 4.2.6.8 and 6.1.1.4'

loop_
_geom_angle_atom_site_label_1
_geom_angle_atom_site_label_2
_geom_angle_atom_site_label_3
_geom_angle
_geom_angle_site_symmetry_1
_geom_angle_site_symmetry_3
_geom_angle_publ_flag
C5 Fe01 C9 125.60(7) . . ?
C5 Fe01 C8 163.08(7) . . ?
C9 Fe01 C8 40.41(8) . . ?
C5 Fe01 C10 107.47(7) . . ?
C9 Fe01 C10 40.27(8) . . ?
C8 Fe01 C10 67.77(8) . . ?
C5 Fe01 C3 67.97(6) . . ?
C9 Fe01 C3 119.31(7) . . ?
C8 Fe01 C3 108.43(7) . . ?
C10 Fe01 C3 153.07(7) . . ?
C5 Fe01 C4 40.62(6) . . ?
C9 Fe01 C4 106.82(7) . . ?
C8 Fe01 C4 126.00(7) . . ?
C10 Fe01 C4 118.67(7) . . ?
C3 Fe01 C4 40.41(6) . . ?
C5 Fe01 C7 154.74(7) . . ?
C9 Fe01 C7 67.97(8) . . ?
C8 Fe01 C7 40.34(7) . . ?
C10 Fe01 C7 67.94(7) . . ?
C3 Fe01 C7 127.53(7) . . ?
C4 Fe01 C7 163.89(7) . . ?
C5 Fe01 C6 120.00(6) . . ?
C9 Fe01 C6 67.89(7) . . ?
C8 Fe01 C6 67.73(7) . . ?
C10 Fe01 C6 40.50(7) . . ?
C3 Fe01 C6 165.03(7) . . ?
C4 Fe01 C6 153.61(6) . . ?
C7 Fe01 C6 40.29(7) . . ?
C5 Fe01 C2 68.47(6) . . ?
C9 Fe01 C2 153.83(7) . . ?
C8 Fe01 C2 120.30(7) . . ?
C10 Fe01 C2 164.96(7) . . ?
C3 Fe01 C2 40.36(6) . . ?
C4 Fe01 C2 68.37(6) . . ?
C7 Fe01 C2 109.14(6) . . ?
C6 Fe01 C2 127.84(6) . . ?
C5 Fe01 C1 41.18(6) . . ?
C9 Fe01 C1 163.34(7) . . ?
C8 Fe01 C1 154.67(7) . . ?
C10 Fe01 C1 126.22(7) . . ?
C3 Fe01 C1 68.92(6) . . ?
C4 Fe01 C1 69.31(6) . . ?
C7 Fe01 C1 120.08(7) . . ?
C6 Fe01 C1 107.96(6) . . ?
C2 Fe01 C1 41.28(5) . . ?
C1 Si1 C17 107.35(6) . . ?
C1 Si1 C23 111.60(6) . . ?
C17 Si1 C23 109.62(7) . . ?
C1 Si1 C11 112.78(7) . . ?
C17 Si1 C11 107.99(6) . . ?
C23 Si1 C11 107.42(6) . . ?
C30 N1 C31 109.49(13) . . ?
C30 N1 C29 111.18(13) . . ?
C31 N1 C29 109.63(12) . . ?
C5 C1 C2 105.61(13) . . ?
C5 C1 Si1 124.66(11) . . ?
C2 C1 Si1 129.64(11) . . ?
C5 C1 Fe01 68.58(9) . . ?
C2 C1 Fe01 69.28(8) . . ?
Si1 C1 Fe01 129.11(7) . . ?
C3 C2 C1 108.22(13) . . ?
C3 C2 C29 123.54(13) . . ?
C1 C2 C29 128.18(14) . . ?
C3 C2 Fe01 69.33(8) . . ?
C1 C2 Fe01 69.44(7) . . ?
C29 C2 Fe01 129.04(10) . . ?
C4 C3 C2 109.20(13) . . ?
C4 C3 Fe01 69.83(8) . . ?
C2 C3 Fe01 70.31(7) . . ?
C3 C4 C5 107.47(13) . . ?
C3 C4 Fe01 69.76(8) . . ?
C5 C4 Fe01 69.38(8) . . ?
C4 C5 C1 109.50(13) . . ?
C4 C5 Fe01 70.00(9) . . ?
C1 C5 Fe01 70.24(8) . . ?
C7 C6 C10 107.83(16) . . ?
C7 C6 Fe01 69.81(8) . . ?
C10 C6 Fe01 69.38(8) . . ?
C8 C7 C6 107.73(16) . . ?
C8 C7 Fe01 69.48(9) . . ?
C6 C7 Fe01 69.89(9) . . ?
C9 C8 C7 108.34(16) . . ?
C9 C8 Fe01 69.75(10) . . ?
C7 C8 Fe01 70.18(10) . . ?
C10 C9 C8 107.96(16) . . ?
C10 C9 Fe01 69.93(10) . . ?
C8 C9 Fe01 69.84(10) . . ?
C9 C10 C6 108.14(16) . . ?
C9 C10 Fe01 69.80(9) . . ?
C6 C10 Fe01 70.13(9) . . ?
C16 C11 C12 117.37(13) . . ?
C16 C11 Si1 119.96(12) . . ?
C12 C11 Si1 122.57(11) . . ?
C11 C12 C13 121.27(16) . . ?
C14 C13 C12 119.89(17) . . ?
C15 C14 C13 119.72(15) . . ?
C14 C15 C16 120.41(16) . . ?
C11 C16 C15 121.33(16) . . ?
C22 C17 C18 117.08(14) . . ?
C22 C17 Si1 120.75(11) . . ?
C18 C17 Si1 122.16(11) . . ?
C19 C18 C17 121.19(14) . . ?
C20 C19 C18 120.36(16) . . ?
C21 C20 C19 119.55(16) . . ?
C20 C21 C22 120.25(15) . . ?
C21 C22 C17 121.57(15) . . ?
C28 C23 C24 117.03(13) . . ?
C28 C23 Si1 121.38(11) . . ?
C24 C23 Si1 121.57(11) . . ?
C25 C24 C23 121.75(15) . . ?
C26 C25 C24 119.82(15) . . ?
C27 C26 C25 119.74(15) . . ?
C26 C27 C28 120.40(16) . . ?
C27 C28 C23 121.25(15) . . ?
N1 C29 C2 112.08(11) . . ?

loop_
_geom_bond_atom_site_label_1
_geom_bond_atom_site_label_2
_geom_bond_distance
_geom_bond_site_symmetry_2
_geom_bond_publ_flag
Fe01 C5 2.0453(15) . ?
Fe01 C9 2.0490(18) . ?
Fe01 C8 2.0502(17) . ?
Fe01 C10 2.0506(15) . ?
Fe01 C3 2.0527(13) . ?
Fe01 C4 2.0536(14) . ?
Fe01 C7 2.0595(16) . ?
Fe01 C6 2.0606(14) . ?
Fe01 C2 2.0656(14) . ?
Fe01 C1 2.0677(15) . ?
Si1 C1 1.8751(15) . ?
Si1 C17 1.8812(15) . ?
Si1 C23 1.8832(15) . ?
Si1 C11 1.8936(14) . ?
N1 C30 1.457(2) . ?
N1 C31 1.460(2) . ?
N1 C29 1.4668(19) . ?
C1 C5 1.447(2) . ?
C1 C2 1.4568(19) . ?
C2 C3 1.421(2) . ?
C2 C29 1.504(2) . ?
C3 C4 1.418(2) . ?
C4 C5 1.423(2) . ?
C6 C7 1.419(2) . ?
C6 C10 1.423(2) . ?
C7 C8 1.417(3) . ?
C8 C9 1.416(3) . ?
C9 C10 1.411(3) . ?
C11 C16 1.393(2) . ?
C11 C12 1.397(2) . ?
C12 C13 1.398(2) . ?
C13 C14 1.386(3) . ?
C14 C15 1.368(3) . ?
C15 C16 1.397(2) . ?
C17 C22 1.393(2) . ?
C17 C18 1.396(2) . ?
C18 C19 1.389(2) . ?
C19 C20 1.375(2) . ?
C20 C21 1.374(3) . ?
C21 C22 1.386(2) . ?
C23 C28 1.398(2) . ?
C23 C24 1.405(2) . ?
C24 C25 1.387(2) . ?
C25 C26 1.383(3) . ?
C26 C27 1.382(3) . ?
C27 C28 1.389(2) . ?
